data_4107424
loop_
_publ_author_name
'Alois F\"urstner'
'Keisuke Majima'
'Rub\'en Mart\'in'
'Helga Krause'
'Egmont Kattnig'
'Richard Goddard'
'Christian W. Lehmann'

_publ_section_title
;
 A Cheap Metal for a "Noble" Task: Preparative and Mechanistic Aspects of
 Cycloisomerization and Cycloaddition Reactions Catalyzed by Low-Valent
 Iron Complexes
;
_journal_name_full 'Journal of the American Chemical Society'
_journal_page_first 1992
_journal_page_last 2004
_journal_paper_doi 10.1021/ja0777180
_journal_volume 130
_journal_year 2008
_chemical_absolute_configuration unk
_chemical_compound_source toluene
_chemical_formula_moiety 'C13 H17 Fe 1-, Li 1+, C4 H10 O2'
_chemical_formula_sum 'C17 H27 Fe Li O2'
_chemical_formula_weight 326.18
_chemical_name_systematic
; 
 dimethyloxyethylene-lithium-cyclooctadiene-cyclopentadienyl-ferrate
;
_space_group_IT_number 9
_symmetry_cell_setting monoclinic
_symmetry_Int_Tables_number 9
_symmetry_space_group_name_Hall 'C -2yc'
_symmetry_space_group_name_H-M 'C 1 c 1'
_atom_sites_solution_hydrogens geom
_atom_sites_solution_primary direct
_atom_sites_solution_secondary difmap
_audit_block_code MJM-MC-192-01
_audit_creation_date 2007-08-15
_cell_angle_alpha 90.0
_cell_angle_beta 118.19
_cell_angle_gamma 90.0
_cell_formula_units_Z 16
_cell_length_a 18.9769(3)
_cell_length_b 24.3810(3)
_cell_length_c 15.8073(2)
_cell_measurement_reflns_used 175591
_cell_measurement_temperature 100
_cell_measurement_theta_max 36.32
_cell_measurement_theta_min 2.91
_cell_volume 6446.15(15)
_computing_cell_refinement 'Denzo / Scalepack (Otwinowski 1997)'
_computing_data_collection 'Collect software (Nonius, 1998)'
_computing_data_reduction 'Denzo / Scalepack (Otwinowski 1997)'
_computing_molecular_graphics 'DIAMOND (Crystal Impact GbR, 2005)'
_computing_structure_refinement 'SHELXL-97 (Sheldrick, 1997)'
_computing_structure_solution 'SHELXS-97 (Sheldrick, 1990)'
_diffrn_ambient_temperature 100
_diffrn_detector_area_resol_mean 18.18
_diffrn_measured_fraction_theta_full 0.995
_diffrn_measured_fraction_theta_max 0.995
_diffrn_measurement_device_type 'Nonius KappaCCD'
_diffrn_measurement_method 'CCD \w-scan'
_diffrn_radiation_monochromator graphite
_diffrn_radiation_source '0.3 mm focus rotating anode'
_diffrn_radiation_type MoK\a
_diffrn_radiation_wavelength 0.71073
_diffrn_reflns_av_R_equivalents 0.0403
_diffrn_reflns_av_sigmaI/netI 0.0418
_diffrn_reflns_limit_h_max 31
_diffrn_reflns_limit_h_min -31
_diffrn_reflns_limit_k_max 40
_diffrn_reflns_limit_k_min -40
_diffrn_reflns_limit_l_max 26
_diffrn_reflns_limit_l_min -26
_diffrn_reflns_number 114161
_diffrn_reflns_theta_full 36.34
_diffrn_reflns_theta_max 36.34
_diffrn_reflns_theta_min 5.13
_diffrn_standards_decay_% 0.0
_diffrn_standards_number 0
_exptl_absorpt_coefficient_mu 0.936
_exptl_absorpt_correction_T_max 0.7471
_exptl_absorpt_correction_T_min 0.4120
_exptl_absorpt_correction_type multi-scan
_exptl_absorpt_process_details 'SADABS, Bruker AXS (2004)'
_exptl_crystal_colour brown-orange
_exptl_crystal_density_diffrn 1.344
_exptl_crystal_density_meas ?
_exptl_crystal_density_method none
_exptl_crystal_description prism
_exptl_crystal_F_000 2784
_exptl_crystal_size_max 0.16
_exptl_crystal_size_mid 0.14
_exptl_crystal_size_min 0.12
_refine_diff_density_max 0.628
_refine_diff_density_min -1.252
_refine_diff_density_rms 0.163
_refine_ls_abs_structure_details 'Flack, H. D. (1983). Acta Cryst. A39, 876-881'
_refine_ls_abs_structure_Flack 0.353(9)
_refine_ls_extinction_method none
_refine_ls_goodness_of_fit_ref 1.048
_refine_ls_hydrogen_treatment constr
_refine_ls_matrix_type full
_refine_ls_number_parameters 757
_refine_ls_number_reflns 30999
_refine_ls_number_restraints 2
_refine_ls_restrained_S_all 1.048
_refine_ls_R_factor_all 0.0545
_refine_ls_R_factor_gt 0.0431
_refine_ls_shift/su_max 0.004
_refine_ls_shift/su_mean 0.000
_refine_ls_structure_factor_coef Fsqd
_refine_ls_weighting_details 'calc w=1/[\s^2^(Fo^2^)+(0.0568P)^2^+3.3697P] where P=(Fo^2^+2Fc^2^)/3'
_refine_ls_weighting_scheme calc
_refine_ls_wR_factor_gt 0.1086
_refine_ls_wR_factor_ref 0.1158
_reflns_number_gt 26415
_reflns_number_total 30999
_reflns_threshold_expression I>2\s(I)
_cod_data_source_file ja0777180-file003.cif
_cod_data_source_block 5957
_cod_depositor_comments
;
The following automatic conversions were performed:

'_geom_bond_publ_flag' value 'Y' changed to 'y' according to the
built-in table from CIF Core dictionary named 'cif_core.dic' version
2.4.1 from 2010-06-29 (126 times).

'_geom_angle_publ_flag' value 'Y'
changed to 'y' according to the built-in table from CIF Core
dictionary named 'cif_core.dic' version 2.4.1 from 2010-06-29 (412
times).

Automatic conversion script
Id: cif_fix_values 1715 2011-07-08 13:25:40Z adriana 

The following automatic conversions were performed:

'_exptl_crystal_density_meas' value 'none' was changed to '?' - the
value is perceived as not measured.

Automatic conversion script
Id: cif_fix_values 3008 2015-01-20 13:52:24Z robertas 
;
_cod_original_cell_volume 6446.39(15)
_cod_original_sg_symbol_Hall 'c -2yc'
_cod_database_code 4107424

loop_
_symmetry_equiv_pos_as_xyz
'x, y, z'
'x, -y, z+1/2'
'x+1/2, y+1/2, z'
'x+1/2, -y+1/2, z+1/2'

loop_
_atom_site_label
_atom_site_type_symbol
_atom_site_fract_x
_atom_site_fract_y
_atom_site_fract_z
_atom_site_U_iso_or_equiv
_atom_site_adp_type
_atom_site_occupancy
_atom_site_symmetry_multiplicity
_atom_site_calc_flag
_atom_site_refinement_flags
C1 C 0.17144(19) 0.99779(12) 0.7067(2) 0.0236(5) Uani 1 1 d .
H1 H 0.1629 0.9662 0.7390 0.028 Uiso 1 1 calc R
C2 C 0.24260(15) 0.99511(9) 0.69615(19) 0.0213(4) Uani 1 1 d .
H2 H 0.2743 0.9618 0.7229 0.026 Uiso 1 1 calc R
C3 C 0.29246(14) 1.04582(9) 0.70445(17) 0.0246(4) Uani 1 1 d .
H3A H 0.3380 1.0354 0.6958 0.030 Uiso 1 1 calc R
H3B H 0.3125 1.0616 0.7680 0.030 Uiso 1 1 calc R
C4 C 0.24216(16) 1.08872(10) 0.6285(2) 0.0254(5) Uani 1 1 d .
H4A H 0.2249 1.1169 0.6579 0.031 Uiso 1 1 calc R
H4B H 0.2746 1.1060 0.6035 0.031 Uiso 1 1 calc R
C5 C 0.16956(18) 1.06206(10) 0.5468(2) 0.0198(4) Uani 1 1 d .
H5 H 0.1655 1.0685 0.4835 0.024 Uiso 1 1 calc R
C6 C 0.09457(16) 1.05869(9) 0.54574(18) 0.0195(4) Uani 1 1 d .
H6 H 0.0483 1.0635 0.4822 0.023 Uiso 1 1 calc R
C7 C 0.08304(14) 1.08078(9) 0.62876(17) 0.0270(4) Uani 1 1 d .
H7A H 0.0283 1.0744 0.6157 0.032 Uiso 1 1 calc R
H7B H 0.0926 1.1200 0.6346 0.032 Uiso 1 1 calc R
C8 C 0.14122(19) 1.05228(12) 0.7243(2) 0.0293(5) Uani 1 1 d .
H8A H 0.1864 1.0763 0.7607 0.035 Uiso 1 1 calc R
H8B H 0.1140 1.0460 0.7622 0.035 Uiso 1 1 calc R
C9 C 0.05605(17) 0.92918(10) 0.4857(2) 0.0221(4) Uani 1 1 d .
H9 H 0.0016 0.9286 0.4777 0.026 Uiso 1 1 calc R
C10 C 0.12382(17) 0.89911(9) 0.5554(2) 0.0256(5) Uani 1 1 d .
H10 H 0.1244 0.8751 0.6053 0.031 Uiso 1 1 calc R
C11 C 0.18964(18) 0.90999(10) 0.5384(2) 0.0273(5) Uani 1 1 d .
H11 H 0.2438 0.8953 0.5760 0.033 Uiso 1 1 calc R
C12 C 0.16525(18) 0.94597(12) 0.4611(2) 0.0258(5) Uani 1 1 d .
H12 H 0.1988 0.9600 0.4342 0.031 Uiso 1 1 calc R
C13 C 0.08314(18) 0.95880(11) 0.4279(2) 0.0217(4) Uani 1 1 d .
H13 H 0.0501 0.9822 0.3729 0.026 Uiso 1 1 calc R
C14 C -0.07466(18) 0.93859(12) 0.6710(2) 0.0218(5) Uani 1 1 d .
H14A H -0.0862 0.9392 0.7246 0.026 Uiso 1 1 calc R
H14B H -0.0970 0.9054 0.6343 0.026 Uiso 1 1 calc R
C15 C -0.10963(12) 0.98834(9) 0.60866(16) 0.0247(3) Uani 1 1 d .
H15A H -0.1676 0.9866 0.5762 0.030 Uiso 1 1 calc R
H15B H -0.0931 1.0215 0.6471 0.030 Uiso 1 1 calc R
C16 C 0.0502(2) 0.89508(13) 0.7662(2) 0.0277(5) Uani 1 1 d .
H16A H 0.1065 0.8978 0.7874 0.042 Uiso 1 1 calc R
H16B H 0.0301 0.8615 0.7314 0.042 Uiso 1 1 calc R
H16C H 0.0409 0.8955 0.8209 0.042 Uiso 1 1 calc R
C17 C -0.12425(15) 1.02443(11) 0.46123(18) 0.0358(5) Uani 1 1 d .
H17A H -0.1023 1.0228 0.4176 0.054 Uiso 1 1 calc R
H17B H -0.1204 1.0613 0.4845 0.054 Uiso 1 1 calc R
H17C H -0.1794 1.0135 0.4285 0.054 Uiso 1 1 calc R
C18 C 0.16829(18) 0.50448(10) 0.71132(19) 0.0190(4) Uani 1 1 d .
H18 H 0.1649 0.4711 0.7438 0.023 Uiso 1 1 calc R
C19 C 0.23904(15) 0.50854(9) 0.70000(18) 0.0195(4) Uani 1 1 d .
H19 H 0.2760 0.4776 0.7265 0.023 Uiso 1 1 calc R
C20 C 0.27981(13) 0.56418(9) 0.70916(16) 0.0229(4) Uani 1 1 d .
H20A H 0.3371 0.5589 0.7367 0.027 Uiso 1 1 calc R
H20B H 0.2699 0.5877 0.7519 0.027 Uiso 1 1 calc R
C21 C 0.24802(14) 0.59193(9) 0.61058(16) 0.0211(4) Uani 1 1 d .
H21A H 0.2440 0.6312 0.6174 0.025 Uiso 1 1 calc R
H21B H 0.2850 0.5857 0.5853 0.025 Uiso 1 1 calc R
C22 C 0.16676(17) 0.56927(10) 0.5415(2) 0.0197(4) Uani 1 1 d .
H22 H 0.1538 0.5736 0.4740 0.024 Uiso 1 1 calc R
C23 C 0.09828(15) 0.57054(9) 0.55579(18) 0.0190(4) Uani 1 1 d .
H23 H 0.0473 0.5764 0.4976 0.023 Uiso 1 1 calc R
C24 C 0.10454(13) 0.59733(8) 0.64772(15) 0.0229(3) Uani 1 1 d .
H24A H 0.0530 0.6125 0.6342 0.027 Uiso 1 1 calc R
H24B H 0.1429 0.6272 0.6674 0.027 Uiso 1 1 calc R
C25 C 0.13101(18) 0.55521(11) 0.7304(2) 0.0233(4) Uani 1 1 d .
H25A H 0.1695 0.5722 0.7899 0.028 Uiso 1 1 calc R
H25B H 0.0850 0.5444 0.7377 0.028 Uiso 1 1 calc R
C26 C 0.05127(18) 0.43913(10) 0.4903(2) 0.0234(5) Uani 1 1 d .
H26 H -0.0035 0.4397 0.4812 0.028 Uiso 1 1 calc R
C27 C 0.11798(18) 0.40916(10) 0.5619(2) 0.0258(5) Uani 1 1 d .
H27 H 0.1172 0.3862 0.6124 0.031 Uiso 1 1 calc R
C28 C 0.18475(19) 0.41821(11) 0.5470(2) 0.0291(5) Uani 1 1 d .
H28 H 0.2383 0.4029 0.5862 0.035 Uiso 1 1 calc R
C29 C 0.1628(2) 0.45318(13) 0.4689(2) 0.0304(6) Uani 1 1 d .
H29 H 0.1976 0.4658 0.4427 0.036 Uiso 1 1 calc R
C30 C 0.0808(2) 0.46696(11) 0.4331(2) 0.0259(5) Uani 1 1 d .
H30 H 0.0491 0.4901 0.3771 0.031 Uiso 1 1 calc R
C31 C -0.07875(19) 0.43633(12) 0.6613(3) 0.0255(5) Uani 1 1 d .
H31A H -0.0796 0.4568 0.7134 0.031 Uiso 1 1 calc R
H31B H -0.1027 0.4007 0.6577 0.031 Uiso 1 1 calc R
C32 C -0.12445(12) 0.46634(8) 0.56921(16) 0.0250(4) Uani 1 1 d .
H32A H -0.1344 0.4426 0.5155 0.030 Uiso 1 1 calc R
H32B H -0.1755 0.4784 0.5627 0.030 Uiso 1 1 calc R
C33 C 0.0455(2) 0.39351(12) 0.7559(2) 0.0284(6) Uani 1 1 d .
H33A H 0.0990 0.3900 0.7649 0.043 Uiso 1 1 calc R
H33B H 0.0202 0.3582 0.7419 0.043 Uiso 1 1 calc R
H33C H 0.0471 0.4078 0.8134 0.043 Uiso 1 1 calc R
C34 C -0.12166(15) 0.54715(11) 0.4874(2) 0.0393(6) Uani 1 1 d .
H34A H -0.0892 0.5779 0.4896 0.059 Uiso 1 1 calc R
H34B H -0.1694 0.5601 0.4875 0.059 Uiso 1 1 calc R
H34C H -0.1357 0.5264 0.4301 0.059 Uiso 1 1 calc R
C35 C 0.40612(16) 0.19099(9) 0.44690(19) 0.0201(4) Uani 1 1 d .
H35 H 0.4542 0.1857 0.5086 0.024 Uiso 1 1 calc R
C36 C 0.33218(17) 0.18639(10) 0.4515(2) 0.0192(4) Uani 1 1 d .
H36 H 0.3387 0.1782 0.5155 0.023 Uiso 1 1 calc R
C37 C 0.25824(14) 0.16026(9) 0.36841(17) 0.0219(4) Uani 1 1 d .
H37A H 0.2750 0.1332 0.3366 0.026 Uiso 1 1 calc R
H37B H 0.2268 0.1417 0.3935 0.026 Uiso 1 1 calc R
C38 C 0.20688(13) 0.20414(9) 0.29584(16) 0.0235(4) Uani 1 1 d .
H38A H 0.1856 0.1895 0.2313 0.028 Uiso 1 1 calc R
H38B H 0.1621 0.2135 0.3067 0.028 Uiso 1 1 calc R
C39 C 0.25527(15) 0.25543(9) 0.30464(18) 0.0211(4) Uani 1 1 d .
H39 H 0.2230 0.2888 0.2807 0.025 Uiso 1 1 calc R
C40 C 0.32603(17) 0.25480(10) 0.29190(19) 0.0214(5) Uani 1 1 d .
H40 H 0.3335 0.2874 0.2608 0.026 Uiso 1 1 calc R
C41 C 0.35539(18) 0.20055(12) 0.2691(2) 0.0283(5) Uani 1 1 d .
H41A H 0.3099 0.1770 0.2322 0.034 Uiso 1 1 calc R
H41B H 0.3816 0.2081 0.2305 0.034 Uiso 1 1 calc R
C42 C 0.41382(14) 0.17094(9) 0.36123(17) 0.0273(4) Uani 1 1 d .
H42A H 0.4034 0.1318 0.3535 0.033 Uiso 1 1 calc R
H42B H 0.4681 0.1770 0.3724 0.033 Uiso 1 1 calc R
C43 C 0.44389(16) 0.31913(10) 0.5171(2) 0.0206(4) Uani 1 1 d .
H43 H 0.4981 0.3201 0.5243 0.025 Uiso 1 1 calc R
C44 C 0.41816(18) 0.28784(11) 0.5737(2) 0.0221(5) Uani 1 1 d .
H44 H 0.4518 0.2637 0.6273 0.027 Uiso 1 1 calc R
C45 C 0.33538(18) 0.29955(12) 0.5413(2) 0.0233(5) Uani 1 1 d .
H45 H 0.3021 0.2844 0.5678 0.028 Uiso 1 1 calc R
C46 C 0.31053(17) 0.33770(10) 0.4648(2) 0.0266(5) Uani 1 1 d .
H46 H 0.2566 0.3528 0.4281 0.032 Uiso 1 1 calc R
C47 C 0.37718(16) 0.35005(9) 0.45039(19) 0.0242(5) Uani 1 1 d .
H47 H 0.3770 0.3752 0.4019 0.029 Uiso 1 1 calc R
C48 C 0.61125(12) 0.26016(9) 0.39793(17) 0.0271(4) Uani 1 1 d .
H48A H 0.5958 0.2265 0.3610 0.032 Uiso 1 1 calc R
H48B H 0.6692 0.2622 0.4319 0.032 Uiso 1 1 calc R
C49 C 0.57719(19) 0.30897(12) 0.3326(2) 0.0235(5) Uani 1 1 d .
H49A H 0.5985 0.3427 0.3680 0.028 Uiso 1 1 calc R
H49B H 0.5908 0.3073 0.2807 0.028 Uiso 1 1 calc R
C50 C 0.62102(14) 0.22465(10) 0.54296(19) 0.0359(5) Uani 1 1 d .
H50A H 0.5977 0.2271 0.5851 0.054 Uiso 1 1 calc R
H50B H 0.6765 0.2345 0.5773 0.054 Uiso 1 1 calc R
H50C H 0.6162 0.1878 0.5195 0.054 Uiso 1 1 calc R
C51 C 0.4539(2) 0.35151(12) 0.2316(2) 0.0271(5) Uani 1 1 d .
H51A H 0.3972 0.3491 0.2076 0.041 Uiso 1 1 calc R
H51B H 0.4658 0.3500 0.1789 0.041 Uiso 1 1 calc R
H51C H 0.4732 0.3855 0.2654 0.041 Uiso 1 1 calc R
C52 C 0.39953(16) 0.31933(9) 0.94794(19) 0.0206(4) Uani 1 1 d .
H52 H 0.4494 0.3244 1.0078 0.025 Uiso 1 1 calc R
C53 C 0.32854(18) 0.31647(11) 0.9588(2) 0.0198(4) Uani 1 1 d .
H53 H 0.3385 0.3198 1.0253 0.024 Uiso 1 1 calc R
C54 C 0.24943(16) 0.34075(10) 0.8854(2) 0.0298(6) Uani 1 1 d .
H54A H 0.2566 0.3794 0.8773 0.036 Uiso 1 1 calc R
H54B H 0.2107 0.3375 0.9087 0.036 Uiso 1 1 calc R
C55 C 0.21744(14) 0.31189(10) 0.78840(17) 0.0273(4) Uani 1 1 d .
H55A H 0.1608 0.3048 0.7633 0.033 Uiso 1 1 calc R
H55B H 0.2240 0.3358 0.7435 0.033 Uiso 1 1 calc R
C56 C 0.26064(15) 0.25783(9) 0.79644(18) 0.0206(4) Uani 1 1 d .
H56 H 0.2251 0.2265 0.7669 0.025 Uiso 1 1 calc R
C57 C 0.33375(17) 0.25632(10) 0.78951(19) 0.0191(4) Uani 1 1 d .
H57 H 0.3397 0.2242 0.7562 0.023 Uiso 1 1 calc R
C58 C 0.37072(17) 0.30931(10) 0.77596(19) 0.0227(4) Uani 1 1 d .
H58A H 0.4166 0.3002 0.7672 0.027 Uiso 1 1 calc R
H58B H 0.3319 0.3278 0.7184 0.027 Uiso 1 1 calc R
C59 C 0.39673(16) 0.34774(9) 0.86089(17) 0.0293(4) Uani 1 1 d .
H59A H 0.3598 0.3784 0.8429 0.035 Uiso 1 1 calc R
H59B H 0.4493 0.3622 0.8776 0.035 Uiso 1 1 calc R
C60 C 0.44420(19) 0.18658(11) 1.0047(2) 0.0260(5) Uani 1 1 d .
H60 H 0.4989 0.1873 1.0134 0.031 Uiso 1 1 calc R
C61 C 0.4170(2) 0.21305(12) 1.0642(2) 0.0252(5) Uani 1 1 d .
H61 H 0.4497 0.2351 1.1213 0.030 Uiso 1 1 calc R
C62 C 0.33409(19) 0.20016(12) 1.0283(2) 0.0248(5) Uani 1 1 d .
H62 H 0.2999 0.2125 1.0556 0.030 Uiso 1 1 calc R
C63 C 0.3103(2) 0.16592(11) 0.9463(2) 0.0268(5) Uani 1 1 d .
H63 H 0.2566 0.1510 0.9064 0.032 Uiso 1 1 calc R
C64 C 0.37850(19) 0.15765(10) 0.9321(2) 0.0279(5) Uani 1 1 d .
H64 H 0.3797 0.1357 0.8808 0.034 Uiso 1 1 calc R
C65 C 0.62204(12) 0.21465(8) 0.92745(16) 0.0249(3) Uani 1 1 d .
H65A H 0.6321 0.1909 0.9812 0.030 Uiso 1 1 calc R
H65B H 0.6730 0.2263 0.9333 0.030 Uiso 1 1 calc R
C66 C 0.57483(19) 0.18458(12) 0.8346(2) 0.0245(5) Uani 1 1 d .
H66A H 0.5745 0.2052 0.7819 0.029 Uiso 1 1 calc R
H66B H 0.5986 0.1490 0.8372 0.029 Uiso 1 1 calc R
C67 C 0.62180(17) 0.29652(11) 1.0074(2) 0.0389(6) Uani 1 1 d .
H67A H 0.5897 0.3274 1.0055 0.058 Uiso 1 1 calc R
H67B H 0.6684 0.3092 1.0043 0.058 Uiso 1 1 calc R
H67C H 0.6378 0.2766 1.0661 0.058 Uiso 1 1 calc R
C68 C 0.4496(2) 0.14232(12) 0.7419(2) 0.0271(5) Uani 1 1 d .
H68A H 0.3964 0.1389 0.7340 0.041 Uiso 1 1 calc R
H68B H 0.4746 0.1069 0.7547 0.041 Uiso 1 1 calc R
H68C H 0.4472 0.1571 0.6843 0.041 Uiso 1 1 calc R
Fe1 Fe 0.146492(13) 0.984140(12) 0.568031(15) 0.01471(6) Uani 1 1 d .
Fe2 Fe 0.143405(13) 0.493596(13) 0.572470(15) 0.01519(6) Uani 1 1 d .
Fe3 Fe 0.353524(13) 0.264841(12) 0.431981(15) 0.01471(6) Uani 1 1 d .
Fe4 Fe 0.354080(14) 0.242058(13) 0.925598(16) 0.01567(6) Uani 1 1 d .
Li1 Li 0.0353(4) 0.9757(2) 0.6093(4) 0.0258(9) Uani 1 1 d .
Li2 Li 0.0328(4) 0.48800(19) 0.6153(4) 0.0252(10) Uani 1 1 d .
Li3 Li 0.4636(3) 0.2734(2) 0.3894(4) 0.0238(9) Uani 1 1 d .
Li4 Li 0.4646(4) 0.23639(19) 0.8825(4) 0.0239(9) Uani 1 1 d .
O1 O 0.00983(11) 0.94063(7) 0.70489(12) 0.0221(3) Uani 1 1 d .
O2 O -0.08038(9) 0.98810(7) 0.54066(12) 0.0255(3) Uani 1 1 d .
O3 O 0.00132(11) 0.42992(7) 0.67813(13) 0.0257(3) Uani 1 1 d .
O4 O -0.07753(9) 0.51279(5) 0.57022(12) 0.0241(3) Uani 1 1 d .
O5 O 0.58033(9) 0.26123(6) 0.46386(11) 0.0245(3) Uani 1 1 d .
O6 O 0.49211(10) 0.30690(7) 0.29524(12) 0.0225(3) Uani 1 1 d .
O7 O 0.57632(9) 0.26133(6) 0.92751(12) 0.0252(3) Uani 1 1 d .
O8 O 0.49501(10) 0.17811(7) 0.82021(13) 0.0245(3) Uani 1 1 d .

loop_
_atom_site_aniso_label
_atom_site_aniso_U_11
_atom_site_aniso_U_22
_atom_site_aniso_U_33
_atom_site_aniso_U_23
_atom_site_aniso_U_13
_atom_site_aniso_U_12
C1 0.0229(10) 0.0286(10) 0.0164(9) 0.0009(7) 0.0069(8) -0.0058(8)
C2 0.0171(8) 0.0206(8) 0.0196(9) 0.0014(7) 0.0032(7) -0.0029(7)
C3 0.0184(8) 0.0248(9) 0.0250(9) -0.0033(7) 0.0056(7) -0.0049(7)
C4 0.0212(9) 0.0192(8) 0.0316(11) -0.0024(7) 0.0089(8) -0.0051(7)
C5 0.0186(9) 0.0186(8) 0.0224(10) 0.0011(7) 0.0098(8) -0.0027(7)
C6 0.0184(8) 0.0192(8) 0.0195(8) -0.0010(6) 0.0080(7) -0.0001(6)
C7 0.0281(9) 0.0249(9) 0.0344(10) -0.0061(8) 0.0200(8) -0.0013(7)
C8 0.0319(12) 0.0364(11) 0.0228(10) -0.0081(8) 0.0155(9) -0.0068(9)
C9 0.0172(9) 0.0219(8) 0.0250(10) -0.0054(7) 0.0082(8) -0.0057(7)
C10 0.0232(10) 0.0182(8) 0.0320(11) -0.0018(7) 0.0102(8) -0.0031(7)
C11 0.0185(9) 0.0225(9) 0.0353(12) -0.0088(8) 0.0079(9) 0.0008(7)
C12 0.0198(10) 0.0306(11) 0.0286(11) -0.0137(9) 0.0128(9) -0.0055(8)
C13 0.0179(10) 0.0260(9) 0.0195(10) -0.0060(8) 0.0074(8) -0.0024(7)
C14 0.0154(10) 0.0258(10) 0.0256(11) 0.0017(8) 0.0108(9) -0.0009(7)
C15 0.0196(7) 0.0253(8) 0.0310(9) 0.0035(7) 0.0135(7) 0.0039(7)
C16 0.0210(11) 0.0317(11) 0.0277(11) 0.0111(9) 0.0092(9) 0.0033(8)
C17 0.0236(9) 0.0439(13) 0.0314(11) 0.0173(10) 0.0060(8) 0.0043(9)
C18 0.0221(9) 0.0192(8) 0.0151(9) 0.0011(6) 0.0082(8) -0.0006(6)
C19 0.0150(8) 0.0235(9) 0.0171(8) 0.0009(6) 0.0053(6) 0.0016(6)
C20 0.0175(8) 0.0255(9) 0.0229(8) -0.0021(7) 0.0073(7) -0.0041(7)
C21 0.0190(8) 0.0195(7) 0.0253(10) 0.0005(6) 0.0110(7) -0.0016(6)
C22 0.0183(9) 0.0199(8) 0.0199(9) -0.0012(7) 0.0082(8) -0.0022(7)
C23 0.0175(8) 0.0194(8) 0.0183(8) 0.0025(6) 0.0070(7) 0.0014(6)
C24 0.0256(9) 0.0208(8) 0.0236(8) -0.0011(6) 0.0127(7) 0.0035(6)
C25 0.0269(10) 0.0268(9) 0.0203(9) -0.0019(7) 0.0145(8) -0.0015(7)
C26 0.0197(10) 0.0229(9) 0.0252(10) -0.0059(7) 0.0086(8) -0.0048(7)
C27 0.0274(10) 0.0190(8) 0.0299(10) -0.0040(7) 0.0125(9) -0.0025(7)
C28 0.0225(10) 0.0247(10) 0.0368(12) -0.0095(9) 0.0111(9) 0.0025(8)
C29 0.0291(13) 0.0342(11) 0.0349(13) -0.0182(10) 0.0210(11) -0.0093(9)
C30 0.0281(13) 0.0261(10) 0.0200(10) -0.0067(8) 0.0086(9) -0.0071(9)
C31 0.0164(10) 0.0267(10) 0.0363(14) 0.0051(9) 0.0148(10) 0.0014(8)
C32 0.0166(7) 0.0228(8) 0.0322(10) 0.0011(7) 0.0087(7) -0.0012(6)
C33 0.0222(11) 0.0269(10) 0.0330(13) 0.0087(9) 0.0104(10) 0.0041(8)
C34 0.0272(10) 0.0350(11) 0.0498(15) 0.0206(11) 0.0133(10) 0.0070(9)
C35 0.0188(8) 0.0185(8) 0.0224(9) 0.0008(6) 0.0093(7) 0.0009(6)
C36 0.0179(9) 0.0187(8) 0.0185(9) 0.0008(7) 0.0066(7) -0.0024(6)
C37 0.0198(9) 0.0197(7) 0.0242(9) -0.0023(7) 0.0087(7) -0.0052(6)
C38 0.0177(8) 0.0241(9) 0.0217(8) -0.0021(7) 0.0036(6) -0.0046(7)
C39 0.0177(8) 0.0226(9) 0.0170(8) 0.0011(7) 0.0034(7) -0.0012(7)
C40 0.0236(10) 0.0241(9) 0.0158(9) 0.0003(7) 0.0087(8) -0.0056(8)
C41 0.0304(12) 0.0368(12) 0.0215(10) -0.0104(9) 0.0153(9) -0.0073(9)
C42 0.0279(9) 0.0245(9) 0.0342(10) -0.0068(8) 0.0185(8) 0.0001(7)
C43 0.0151(8) 0.0206(8) 0.0252(10) -0.0043(7) 0.0089(8) -0.0041(6)
C44 0.0192(10) 0.0263(9) 0.0166(10) -0.0040(7) 0.0049(8) -0.0045(7)
C45 0.0214(10) 0.0276(9) 0.0227(10) -0.0085(7) 0.0120(9) -0.0057(7)
C46 0.0171(9) 0.0220(9) 0.0369(13) -0.0089(8) 0.0097(9) -0.0007(7)
C47 0.0202(9) 0.0179(8) 0.0293(11) -0.0012(7) 0.0075(8) -0.0023(6)
C48 0.0165(7) 0.0275(9) 0.0376(11) -0.0005(8) 0.0131(7) 0.0027(7)
C49 0.0174(10) 0.0265(10) 0.0276(12) -0.0004(9) 0.0115(9) -0.0015(8)
C50 0.0256(10) 0.0326(10) 0.0376(12) 0.0116(9) 0.0053(9) 0.0029(8)
C51 0.0250(11) 0.0286(10) 0.0266(11) 0.0075(8) 0.0113(9) 0.0031(8)
C52 0.0194(9) 0.0227(8) 0.0190(8) -0.0020(7) 0.0086(7) -0.0030(7)
C53 0.0184(9) 0.0209(8) 0.0209(9) -0.0010(7) 0.0099(8) 0.0009(7)
C54 0.0190(9) 0.0192(8) 0.0422(13) -0.0011(8) 0.0071(9) 0.0043(7)
C55 0.0195(9) 0.0387(11) 0.0217(8) 0.0092(8) 0.0081(7) 0.0122(8)
C56 0.0170(8) 0.0232(9) 0.0174(8) 0.0016(6) 0.0048(7) -0.0007(6)
C57 0.0190(9) 0.0215(9) 0.0163(9) -0.0028(6) 0.0079(7) 0.0023(7)
C58 0.0254(10) 0.0266(9) 0.0188(8) 0.0029(7) 0.0126(8) -0.0013(7)
C59 0.0398(12) 0.0251(9) 0.0300(9) -0.0040(7) 0.0223(9) -0.0107(8)
C60 0.0213(10) 0.0272(9) 0.0320(12) 0.0092(8) 0.0146(9) 0.0092(7)
C61 0.0224(11) 0.0323(11) 0.0200(11) 0.0083(8) 0.0092(9) 0.0072(8)
C62 0.0228(11) 0.0297(10) 0.0247(11) 0.0097(8) 0.0136(9) 0.0061(8)
C63 0.0261(11) 0.0230(9) 0.0304(11) 0.0089(8) 0.0126(9) 0.0000(7)
C64 0.0364(12) 0.0190(8) 0.0335(12) 0.0047(8) 0.0208(10) 0.0049(8)
C65 0.0186(7) 0.0233(8) 0.0304(9) 0.0008(7) 0.0096(7) 0.0006(6)
C66 0.0178(10) 0.0244(10) 0.0327(13) -0.0073(9) 0.0130(10) -0.0006(8)
C67 0.0364(12) 0.0354(11) 0.0405(13) -0.0166(10) 0.0145(10) -0.0093(10)
C68 0.0228(11) 0.0256(10) 0.0318(13) -0.0100(9) 0.0119(10) -0.0047(8)
Fe1 0.01266(13) 0.01565(11) 0.01496(14) -0.00037(11) 0.00582(10) -0.00164(11)
Fe2 0.01388(13) 0.01676(11) 0.01477(13) -0.00171(12) 0.00664(10) -0.00174(12)
Fe3 0.01247(12) 0.01617(10) 0.01404(14) -0.00103(11) 0.00506(10) -0.00178(11)
Fe4 0.01347(12) 0.01755(11) 0.01594(14) 0.00186(12) 0.00691(11) 0.00203(12)
Li1 0.023(2) 0.030(2) 0.025(2) 0.0000(16) 0.0119(17) -0.0018(16)
Li2 0.0200(19) 0.028(2) 0.028(2) 0.0031(16) 0.0117(16) 0.0008(15)
Li3 0.0185(18) 0.0307(19) 0.024(2) 0.0031(16) 0.0112(16) 0.0026(15)
Li4 0.0181(18) 0.0262(18) 0.028(2) -0.0040(15) 0.0113(16) -0.0011(14)
O1 0.0166(6) 0.0247(7) 0.0256(8) 0.0072(5) 0.0104(6) 0.0027(5)
O2 0.0189(6) 0.0278(6) 0.0282(7) 0.0108(6) 0.0096(5) 0.0038(5)
O3 0.0163(6) 0.0278(7) 0.0322(9) 0.0103(6) 0.0108(6) 0.0043(5)
O4 0.0179(6) 0.0205(6) 0.0309(7) 0.0042(5) 0.0092(5) 0.0009(5)
O5 0.0190(6) 0.0250(6) 0.0273(7) 0.0031(5) 0.0092(5) 0.0026(5)
O6 0.0162(6) 0.0277(7) 0.0232(7) 0.0041(5) 0.0089(5) -0.0003(5)
O7 0.0195(6) 0.0221(7) 0.0323(8) -0.0062(5) 0.0108(6) -0.0011(5)
O8 0.0173(6) 0.0247(7) 0.0341(9) -0.0095(6) 0.0142(6) -0.0045(5)

loop_
_atom_type_symbol
_atom_type_description
_atom_type_scat_dispersion_real
_atom_type_scat_dispersion_imag
_atom_type_scat_source
C C 0.0033 0.0016 'International Tables Vol C Tables 4.2.6.8 and 6.1.1.4'
H H 0.0000 0.0000 'International Tables Vol C Tables 4.2.6.8 and 6.1.1.4'
Fe Fe 0.3463 0.8444 'International Tables Vol C Tables 4.2.6.8 and 6.1.1.4'
Li Li -0.0003 0.0001 'International Tables Vol C Tables 4.2.6.8 and 6.1.1.4'
O O 0.0106 0.0060 'International Tables Vol C Tables 4.2.6.8 and 6.1.1.4'

loop_
_geom_angle_atom_site_label_1
_geom_angle_atom_site_label_2
_geom_angle_atom_site_label_3
_geom_angle
_geom_angle_publ_flag
C2 C1 C8 121.1(2) y
C2 C1 Fe1 67.80(16) y
C8 C1 Fe1 115.0(2) y
C2 C1 Li1 135.4(3) y
C8 C1 Li1 85.9(2) y
Fe1 C1 Li1 68.60(17) y
C1 C2 C3 122.1(2) y
C1 C2 Fe1 70.53(15) y
C3 C2 Fe1 115.29(16) y
C2 C3 C4 110.69(19) y
C5 C4 C3 110.61(19) y
C6 C5 C4 122.5(3) y
C6 C5 Fe1 69.59(14) y
C4 C5 Fe1 116.34(18) y
C5 C6 C7 121.3(2) y
C5 C6 Fe1 69.24(14) y
C7 C6 Fe1 115.10(16) y
C5 C6 Li1 128.7(2) y
C7 C6 Li1 72.15(17) y
Fe1 C6 Li1 61.28(13) y
C6 C7 C8 110.7(2) y
C6 C7 Li1 75.08(17) y
C8 C7 Li1 74.37(19) y
C1 C8 C7 111.6(2) y
C1 C8 Li1 60.11(19) y
C7 C8 Li1 72.23(18) y
C13 C9 C10 106.5(3) y
C13 C9 Fe1 68.70(15) y
C10 C9 Fe1 70.96(15) y
C13 C9 Li1 121.0(2) y
C10 C9 Li1 92.7(2) y
Fe1 C9 Li1 66.27(15) y
C11 C10 C9 108.0(3) y
C11 C10 Fe1 71.09(14) y
C9 C10 Fe1 68.89(13) y
C12 C11 C10 109.0(3) y
C12 C11 Fe1 69.81(15) y
C10 C11 Fe1 69.70(14) y
C11 C12 C13 108.3(3) y
C11 C12 Fe1 71.68(16) y
C13 C12 Fe1 68.15(15) y
C12 C13 C9 108.2(3) y
C12 C13 Fe1 71.78(17) y
C9 C13 Fe1 70.64(16) y
O1 C14 C15 106.6(2) y
O2 C15 C14 106.42(18) y
O2 C15 Li1 42.27(15) y
C14 C15 Li1 77.15(18) y
C19 C18 C25 121.1(2) y
C19 C18 Fe2 68.24(15) y
C25 C18 Fe2 115.24(18) y
C18 C19 C20 120.5(2) y
C18 C19 Fe2 70.04(15) y
C20 C19 Fe2 115.56(15) y
C19 C20 C21 110.77(18) y
C22 C21 C20 110.46(18) y
C23 C22 C21 125.1(2) y
C23 C22 Fe2 70.00(14) y
C21 C22 Fe2 115.23(18) y
C22 C23 C24 119.3(2) y
C22 C23 Fe2 68.81(14) y
C24 C23 Fe2 115.38(15) y
C23 C24 C25 111.31(17) y
C18 C25 C24 111.6(2) y
C27 C26 C30 106.0(3) y
C27 C26 Fe2 70.50(16) y
C30 C26 Fe2 68.34(16) y
C28 C27 C26 108.4(3) y
C28 C27 Fe2 70.71(15) y
C26 C27 Fe2 69.42(14) y
C29 C28 C27 109.1(3) y
C29 C28 Fe2 69.73(16) y
C27 C28 Fe2 70.15(14) y
C28 C29 C30 108.1(3) y
C28 C29 Fe2 71.50(17) y
C30 C29 Fe2 68.61(16) y
C29 C30 C26 108.4(3) y
C29 C30 Fe2 71.22(18) y
C26 C30 Fe2 70.99(16) y
O3 C31 C32 108.4(2) y
O4 C32 C31 107.77(18) y
C36 C35 C42 121.9(2) y
C36 C35 Fe3 68.67(14) y
C42 C35 Fe3 115.86(17) y
C36 C35 Li3 130.2(2) y
C42 C35 Li3 72.99(17) y
Fe3 C35 Li3 62.82(13) y
C35 C36 C37 120.5(2) y
C35 C36 Fe3 69.33(14) y
C37 C36 Fe3 115.65(17) y
C38 C37 C36 110.56(18) y
C39 C38 C37 111.26(17) y
C40 C39 C38 122.6(2) y
C40 C39 Fe3 70.00(14) y
C38 C39 Fe3 114.88(16) y
C39 C40 C41 120.1(2) y
C39 C40 Fe3 68.02(14) y
C41 C40 Fe3 114.93(18) y
C39 C40 Li3 135.8(2) y
C41 C40 Li3 84.7(2) y
Fe3 C40 Li3 68.36(16) y
C42 C41 C40 111.2(2) y
C42 C41 Li3 70.90(18) y
C40 C41 Li3 60.67(17) y
C35 C42 C41 111.49(19) y
C35 C42 Li3 73.75(17) y
C41 C42 Li3 75.76(19) y
C47 C43 C44 107.5(2) y
C47 C43 Fe3 71.60(15) y
C44 C43 Fe3 69.11(15) y
C47 C43 Li3 93.4(2) y
C44 C43 Li3 119.8(2) y
Fe3 C43 Li3 65.36(15) y
C43 C44 C45 108.1(3) y
C43 C44 Fe3 70.56(15) y
C45 C44 Fe3 71.07(16) y
C46 C45 C44 107.7(3) y
C46 C45 Fe3 71.35(16) y
C44 C45 Fe3 68.60(15) y
C45 C46 C47 108.3(3) y
C45 C46 Fe3 69.34(15) y
C47 C46 Fe3 70.30(14) y
C46 C47 C43 108.5(2) y
C46 C47 Fe3 70.54(14) y
C43 C47 Fe3 68.79(13) y
O5 C48 C49 107.26(18) y
O5 C48 Li3 43.15(14) y
C49 C48 Li3 77.12(18) y
O6 C49 C48 106.8(2) y
C53 C52 C59 119.8(2) y
C53 C52 Fe4 68.36(14) y
C59 C52 Fe4 115.78(16) y
C52 C53 C54 122.2(3) y
C52 C53 Fe4 69.97(14) y
C54 C53 Fe4 115.17(19) y
C53 C54 C55 111.6(2) y
C56 C55 C54 111.78(19) y
C57 C56 C55 120.9(2) y
C57 C56 Fe4 69.74(15) y
C55 C56 Fe4 115.56(17) y
C56 C57 C58 120.6(2) y
C56 C57 Fe4 68.40(15) y
C58 C57 Fe4 114.99(17) y
C59 C58 C57 112.1(2) y
C58 C59 C52 112.20(19) y
C64 C60 C61 107.8(3) y
C64 C60 Fe4 71.17(17) y
C61 C60 Fe4 69.49(16) y
C60 C61 C62 108.2(3) y
C60 C61 Fe4 70.24(17) y
C62 C61 Fe4 71.23(17) y
C63 C62 C61 107.9(3) y
C63 C62 Fe4 71.13(16) y
C61 C62 Fe4 68.53(16) y
C62 C63 C64 107.7(3) y
C62 C63 Fe4 69.43(16) y
C64 C63 Fe4 69.45(15) y
C60 C64 C63 108.5(3) y
C60 C64 Fe4 69.04(15) y
C63 C64 Fe4 70.98(15) y
O7 C65 C66 107.89(18) y
O8 C66 C65 107.9(2) y
C2 Fe1 C5 82.90(11) y
C2 Fe1 C6 101.11(10) y
C5 Fe1 C6 41.17(11) y
C2 Fe1 C1 41.67(12) y
C5 Fe1 C1 93.81(12) y
C6 Fe1 C1 83.51(11) y
C2 Fe1 C13 157.00(11) y
C5 Fe1 C13 99.61(12) y
C6 Fe1 C13 95.38(11) y
C1 Fe1 C13 158.25(12) y
C2 Fe1 C9 143.83(10) y
C5 Fe1 C9 133.15(12) y
C6 Fe1 C9 106.29(11) y
C1 Fe1 C9 118.81(12) y
C13 Fe1 C9 40.66(11) y
C2 Fe1 C12 116.94(12) y
C5 Fe1 C12 98.71(12) y
C6 Fe1 C12 120.84(11) y
C1 Fe1 C12 153.51(13) y
C13 Fe1 C12 40.07(12) y
C9 Fe1 C12 67.32(12) y
C2 Fe1 C10 105.97(10) y
C5 Fe1 C10 164.43(12) y
C6 Fe1 C10 143.96(10) y
C1 Fe1 C10 101.30(12) y
C13 Fe1 C10 67.19(11) y
C9 Fe1 C10 40.15(11) y
C12 Fe1 C10 65.95(12) y
C2 Fe1 C11 94.28(11) y
C5 Fe1 C11 129.01(12) y
C6 Fe1 C11 159.19(11) y
C1 Fe1 C11 117.21(12) y
C13 Fe1 C11 66.23(12) y
C9 Fe1 C11 66.67(11) y
C12 Fe1 C11 38.51(13) y
C10 Fe1 C11 39.20(12) y
C2 Fe1 Li1 103.01(16) y
C5 Fe1 Li1 113.49(14) y
C6 Fe1 Li1 73.51(14) y
C1 Fe1 Li1 61.82(16) y
C13 Fe1 Li1 96.95(16) y
C9 Fe1 Li1 63.95(15) y
C12 Fe1 Li1 131.27(15) y
C10 Fe1 Li1 77.52(14) y
C11 Fe1 Li1 116.67(14) y
C19 Fe2 C22 83.08(11) y
C19 Fe2 C23 95.08(9) y
C22 Fe2 C23 41.20(11) y
C19 Fe2 C18 41.72(12) y
C22 Fe2 C18 100.24(11) y
C23 Fe2 C18 83.57(10) y
C19 Fe2 C30 157.68(12) y
C22 Fe2 C30 96.38(12) y
C23 Fe2 C30 99.11(11) y
C18 Fe2 C30 157.17(12) y
C19 Fe2 C29 117.55(12) y
C22 Fe2 C29 95.80(12) y
C23 Fe2 C29 123.71(12) y
C18 Fe2 C29 150.65(13) y
C30 Fe2 C29 40.17(14) y
C19 Fe2 C26 146.46(11) y
C22 Fe2 C26 130.39(11) y
C23 Fe2 C26 109.23(11) y
C18 Fe2 C26 116.98(12) y
C30 Fe2 C26 40.67(12) y
C29 Fe2 C26 67.56(12) y
C19 Fe2 C27 108.77(10) y
C22 Fe2 C27 161.32(12) y
C23 Fe2 C27 145.96(11) y
C18 Fe2 C27 98.10(11) y
C30 Fe2 C27 67.08(12) y
C29 Fe2 C27 66.09(12) y
C26 Fe2 C27 40.09(11) y
C19 Fe2 C28 96.21(11) y
C22 Fe2 C28 127.45(13) y
C23 Fe2 C28 162.46(12) y
C18 Fe2 C28 113.69(12) y
C30 Fe2 C28 66.35(13) y
C29 Fe2 C28 38.76(14) y
C26 Fe2 C28 66.75(12) y
C27 Fe2 C28 39.14(12) y
C36 Fe3 C39 83.45(11) y
C36 Fe3 C35 42.00(11) y
C39 Fe3 C35 100.89(10) y
C36 Fe3 C40 94.92(11) y
C39 Fe3 C40 41.97(11) y
C35 Fe3 C40 83.01(11) y
C36 Fe3 C44 98.74(11) y
C39 Fe3 C44 156.21(11) y
C35 Fe3 C44 96.22(11) y
C40 Fe3 C44 158.58(11) y
C36 Fe3 C43 132.17(11) y
C39 Fe3 C43 144.34(10) y
C35 Fe3 C43 106.33(10) y
C40 Fe3 C43 119.31(11) y
C44 Fe3 C43 40.33(11) y
C36 Fe3 C45 97.74(11) y
C39 Fe3 C45 115.89(11) y
C35 Fe3 C45 121.97(11) y
C40 Fe3 C45 152.73(12) y
C44 Fe3 C45 40.34(12) y
C43 Fe3 C45 67.40(11) y
C36 Fe3 C47 163.47(11) y
C39 Fe3 C47 106.63(10) y
C35 Fe3 C47 143.02(10) y
C40 Fe3 C47 101.32(11) y
C44 Fe3 C47 66.71(11) y
C43 Fe3 C47 39.61(10) y
C45 Fe3 C47 66.21(11) y
C36 Fe3 C46 129.18(12) y
C39 Fe3 C46 93.37(10) y
C35 Fe3 C46 161.04(11) y
C40 Fe3 C46 115.90(12) y
C44 Fe3 C46 66.77(12) y
C43 Fe3 C46 66.62(11) y
C45 Fe3 C46 39.32(12) y
C47 Fe3 C46 39.17(11) y
C36 Fe3 Li3 112.17(14) y
C39 Fe3 Li3 103.82(16) y
C35 Fe3 Li3 70.99(14) y
C40 Fe3 Li3 62.10(16) y
C44 Fe3 Li3 97.30(16) y
C43 Fe3 Li3 65.18(15) y
C45 Fe3 Li3 132.54(15) y
C47 Fe3 Li3 78.71(14) y
C46 Fe3 Li3 117.75(14) y
C56 Fe4 C53 83.50(11) y
C56 Fe4 C57 41.86(11) y
C53 Fe4 C57 100.01(11) y
C56 Fe4 C52 95.60(10) y
C53 Fe4 C52 41.67(11) y
C57 Fe4 C52 82.98(10) y
C56 Fe4 C61 159.17(12) y
C53 Fe4 C61 96.99(12) y
C57 Fe4 C61 155.55(12) y
C52 Fe4 C61 98.52(12) y
C56 Fe4 C60 144.91(12) y
C53 Fe4 C60 131.53(12) y
C57 Fe4 C60 116.19(12) y
C52 Fe4 C60 109.79(12) y
C61 Fe4 C60 40.27(12) y
C56 Fe4 C62 118.94(11) y
C53 Fe4 C62 94.76(12) y
C57 Fe4 C62 152.95(12) y
C52 Fe4 C62 122.25(11) y
C61 Fe4 C62 40.24(13) y
C60 Fe4 C62 67.33(12) y
C56 Fe4 C64 107.78(11) y
C53 Fe4 C64 161.05(11) y
C57 Fe4 C64 98.44(11) y
C52 Fe4 C64 146.48(12) y
C61 Fe4 C64 66.98(12) y
C60 Fe4 C64 39.79(13) y
C62 Fe4 C64 66.55(11) y
C56 Fe4 C63 95.86(11) y
C53 Fe4 C63 126.06(12) y
C57 Fe4 C63 114.94(11) y
C52 Fe4 C63 161.68(11) y
C61 Fe4 C63 66.95(13) y
C60 Fe4 C63 66.91(12) y
C62 Fe4 C63 39.43(12) y
C64 Fe4 C63 39.57(12) y
O2 Li1 O1 82.9(2) y
O2 Li1 C1 157.0(3) y
O1 Li1 C1 100.8(3) y
O2 Li1 C9 100.9(3) y
O1 Li1 C9 126.7(2) y
C1 Li1 C9 95.0(2) y
O2 Li1 Fe1 135.0(3) y
O1 Li1 Fe1 140.8(3) y
C1 Li1 Fe1 49.59(14) y
C9 Li1 Fe1 49.78(13) y
O2 Li1 C7 98.4(2) y
O1 Li1 C7 120.9(2) y
C1 Li1 C7 60.15(16) y
C9 Li1 C7 111.2(2) y
Fe1 Li1 C7 70.75(15) y
O2 Li1 C8 123.1(2) y
O1 Li1 C8 99.0(2) y
C1 Li1 C8 34.04(13) y
C9 Li1 C8 120.4(2) y
Fe1 Li1 C8 70.66(16) y
C7 Li1 C8 33.39(11) y
O2 Li1 C6 103.3(2) y
O1 Li1 C6 153.1(3) y
C1 Li1 C6 63.68(16) y
C9 Li1 C6 78.46(18) y
Fe1 Li1 C6 45.20(11) y
C7 Li1 C6 32.77(9) y
C8 Li1 C6 55.49(13) y
O2 Li1 C15 29.25(11) y
O1 Li1 C15 56.67(16) y
C1 Li1 C15 139.3(3) y
C9 Li1 C15 125.7(2) y
Fe1 Li1 C15 162.5(3) y
C7 Li1 C15 100.10(18) y
C8 Li1 C15 110.3(2) y
C6 Li1 C15 119.9(2) y
O5 Li3 O6 83.2(2) y
O5 Li3 C40 160.0(3) y
O6 Li3 C40 101.5(3) y
O5 Li3 C43 98.0(2) y
O6 Li3 C43 128.6(2) y
C40 Li3 C43 94.2(2) y
O5 Li3 Fe3 132.3(3) y
O6 Li3 Fe3 143.1(3) y
C40 Li3 Fe3 49.53(13) y
C43 Li3 Fe3 49.45(12) y
O5 Li3 C42 99.8(2) y
O6 Li3 C42 117.8(2) y
C40 Li3 C42 60.71(15) y
C43 Li3 C42 112.6(2) y
Fe3 Li3 C42 71.72(15) y
O5 Li3 C35 102.1(2) y
O6 Li3 C35 150.9(3) y
C40 Li3 C35 64.59(16) y
C43 Li3 C35 79.45(18) y
Fe3 Li3 C35 46.19(11) y
C42 Li3 C35 33.26(10) y
O5 Li3 C41 125.8(2) y
O6 Li3 C41 97.4(2) y
C40 Li3 C41 34.65(12) y
C43 Li3 C41 120.7(2) y
Fe3 Li3 C41 71.28(16) y
C42 Li3 C41 33.34(11) y
C35 Li3 C41 56.11(14) y
O5 Li3 C48 29.32(10) y
O6 Li3 C48 56.93(15) y
C40 Li3 C48 142.4(3) y
C43 Li3 C48 123.5(2) y
Fe3 Li3 C48 160.0(2) y
C42 Li3 C48 99.90(18) y
C35 Li3 C48 117.9(2) y
C41 Li3 C48 112.0(2) y
C14 O1 C16 111.8(2) y
C14 O1 Li1 111.3(2) y
C16 O1 Li1 127.1(2) y
C15 O2 C17 112.67(17) y
C15 O2 Li1 108.5(2) y
C17 O2 Li1 127.9(2) y
C31 O3 C33 111.8(2) y
C32 O4 C34 110.90(16) y
C48 O5 C50 113.04(17) y
C48 O5 Li3 107.5(2) y
C50 O5 Li3 127.2(2) y
C51 O6 C49 111.2(2) y
C51 O6 Li3 128.0(2) y
C49 O6 Li3 111.0(2) y
C67 O7 C65 111.37(17) y
C68 O8 C66 111.5(2) y

loop_
_geom_bond_atom_site_label_1
_geom_bond_atom_site_label_2
_geom_bond_distance
_geom_bond_publ_flag
C1 C2 1.438(4) y
C1 C8 1.524(4) y
C1 Fe1 2.039(3) y
C1 Li1 2.361(7) y
C2 C3 1.524(3) y
C2 Fe1 2.003(3) y
C3 C4 1.537(3) y
C4 C5 1.519(4) y
C5 C6 1.417(4) y
C5 Fe1 2.013(2) y
C6 C7 1.527(3) y
C6 Fe1 2.018(2) y
C6 Li1 2.726(6) y
C7 C8 1.552(4) y
C7 Li1 2.686(6) y
C8 Li1 2.716(6) y
C9 C13 1.437(4) y
C9 C10 1.438(4) y
C9 Fe1 2.080(3) y
C9 Li1 2.447(6) y
C10 C11 1.420(4) y
C10 Fe1 2.108(2) y
C11 C12 1.394(5) y
C11 Fe1 2.126(3) y
C12 C13 1.424(4) y
C12 Fe1 2.102(3) y
C13 Fe1 2.054(3) y
C14 O1 1.431(3) y
C14 C15 1.505(4) y
C15 O2 1.424(2) y
C15 Li1 2.763(6) y
C16 O1 1.435(3) y
C17 O2 1.437(3) y
C18 C19 1.439(4) y
C18 C25 1.524(4) y
C18 Fe2 2.033(3) y
C19 C20 1.534(3) y
C19 Fe2 2.009(3) y
C20 C21 1.537(3) y
C21 C22 1.512(4) y
C22 C23 1.421(4) y
C22 Fe2 2.011(3) y
C23 C24 1.546(3) y
C23 Fe2 2.027(2) y
C24 C25 1.547(3) y
C26 C27 1.437(4) y
C26 C30 1.440(4) y
C26 Fe2 2.089(3) y
C27 C28 1.411(4) y
C27 Fe2 2.103(2) y
C28 C29 1.393(5) y
C28 Fe2 2.110(3) y
C29 C30 1.422(5) y
C29 Fe2 2.088(3) y
C30 Fe2 2.053(3) y
C31 O3 1.422(4) y
C31 C32 1.488(4) y
C32 O4 1.436(2) y
C33 O3 1.425(3) y
C34 O4 1.443(3) y
C35 C36 1.443(4) y
C35 C42 1.510(3) y
C35 Fe3 2.018(2) y
C35 Li3 2.644(6) y
C36 C37 1.536(4) y
C36 Fe3 2.009(2) y
C37 C38 1.534(3) y
C38 C39 1.518(3) y
C39 C40 1.449(4) y
C39 Fe3 2.009(2) y
C40 C41 1.542(4) y
C40 Fe3 2.036(3) y
C40 Li3 2.365(6) y
C41 C42 1.531(4) y
C41 Li3 2.701(6) y
C42 Li3 2.633(6) y
C43 C47 1.422(4) y
C43 C44 1.427(4) y
C43 Fe3 2.079(3) y
C43 Li3 2.484(6) y
C44 C45 1.432(4) y
C44 Fe3 2.060(3) y
C45 C46 1.417(4) y
C45 Fe3 2.093(3) y
C46 C47 1.420(4) y
C46 Fe3 2.119(3) y
C47 Fe3 2.116(2) y
C48 O5 1.417(3) y
C48 C49 1.507(4) y
C48 Li3 2.760(6) y
C49 O6 1.434(4) y
C50 O5 1.429(3) y
C51 O6 1.425(3) y
C52 C53 1.438(4) y
C52 C59 1.519(3) y
C52 Fe4 2.032(2) y
C53 C54 1.518(4) y
C53 Fe4 2.011(3) y
C54 C55 1.528(4) y
C55 C56 1.525(3) y
C56 C57 1.443(4) y
C56 Fe4 2.010(3) y
C57 C58 1.533(3) y
C57 Fe4 2.028(3) y
C58 C59 1.516(3) y
C60 C64 1.421(5) y
C60 C61 1.424(4) y
C60 Fe4 2.073(3) y
C61 C62 1.432(5) y
C61 Fe4 2.063(3) y
C62 C63 1.424(4) y
C62 Fe4 2.099(3) y
C63 C64 1.430(4) y
C63 Fe4 2.122(3) y
C64 Fe4 2.101(2) y
C65 O7 1.431(2) y
C65 C66 1.501(4) y
C66 O8 1.430(4) y
C67 O7 1.430(3) y
C68 O8 1.424(3) y
Fe1 Li1 2.494(6) y
Fe3 Li3 2.487(6) y
Li1 O2 1.960(6) y
Li1 O1 1.985(6) y
Li3 O5 1.980(6) y
Li3 O6 1.984(6) y
